data_7014744
loop_
_publ_author_name
'Traut, Stephan'
'H\"ahnel, Alexander Peter'
'von H\"anisch, Carsten'

_publ_section_title
;
 Dichloro organosilicon bismuthanes as precursors for rare compounds
 with a bismuth-pnictogen or bismuth-tellurium bond.
;
_journal_issue 6
_journal_name_full 'Dalton transactions (Cambridge, England : 2003)'
_journal_page_first 1365
_journal_page_last 1371
_journal_paper_doi 10.1039/c0dt01111h
_journal_volume 40
_journal_year 2011
_chemical_formula_moiety 'C25 H73 Bi Si10 Te2'
_chemical_formula_sum 'C25 H73 Bi Si10 Te2'
_chemical_formula_weight 1118.91
_chemical_name_systematic
;
?
;
_space_group_IT_number 14
_symmetry_cell_setting monoclinic
_symmetry_space_group_name_Hall '-P 2yn'
_symmetry_space_group_name_H-M 'P 1 21/n 1'
_atom_sites_solution_hydrogens geom
_atom_sites_solution_primary direct
_atom_sites_solution_secondary difmap
_audit_creation_method SHELXL-97
_cell_angle_alpha 90.00
_cell_angle_beta 90.67(3)
_cell_angle_gamma 90.00
_cell_formula_units_Z 4
_cell_length_a 9.3558(19)
_cell_length_b 30.934(6)
_cell_length_c 17.645(4)
_cell_measurement_reflns_used 1075
_cell_measurement_temperature 180(2)
_cell_measurement_theta_max 26.08
_cell_measurement_theta_min 2.30
_cell_volume 5106.3(18)
_computing_structure_refinement 'SHELXL-97 (Sheldrick, 1997)'
_computing_structure_solution 'SHELXS-97 (Sheldrick, 1990)'
_diffrn_ambient_temperature 180(2)
_diffrn_measured_fraction_theta_full 0.953
_diffrn_measured_fraction_theta_max 0.953
_diffrn_measurement_device_type 'STOE IPDS 2T'
_diffrn_measurement_method 'rotation method'
_diffrn_radiation_monochromator graphite
_diffrn_radiation_source 'fine-focus sealed tube'
_diffrn_radiation_type MoK\a
_diffrn_radiation_wavelength 0.71073
_diffrn_reflns_av_R_equivalents 0.0722
_diffrn_reflns_av_sigmaI/netI 0.0498
_diffrn_reflns_limit_h_max 11
_diffrn_reflns_limit_h_min -11
_diffrn_reflns_limit_k_max 37
_diffrn_reflns_limit_k_min -37
_diffrn_reflns_limit_l_max 21
_diffrn_reflns_limit_l_min -17
_diffrn_reflns_number 21607
_diffrn_reflns_theta_full 25.64
_diffrn_reflns_theta_max 25.64
_diffrn_reflns_theta_min 2.27
_exptl_absorpt_coefficient_mu 4.822
_exptl_absorpt_correction_T_max 0.7730
_exptl_absorpt_correction_T_min 0.3723
_exptl_absorpt_correction_type integration
_exptl_crystal_colour red
_exptl_crystal_density_diffrn 1.455
_exptl_crystal_density_method 'not measured'
_exptl_crystal_description plate
_exptl_crystal_F_000 2200
_exptl_crystal_size_max 0.274
_exptl_crystal_size_mid 0.145
_exptl_crystal_size_min 0.056
_refine_diff_density_max 5.001
_refine_diff_density_min -3.043
_refine_diff_density_rms 0.204
_refine_ls_extinction_method none
_refine_ls_goodness_of_fit_ref 1.073
_refine_ls_hydrogen_treatment constr
_refine_ls_matrix_type full
_refine_ls_number_parameters 343
_refine_ls_number_reflns 9225
_refine_ls_number_restraints 0
_refine_ls_restrained_S_all 1.073
_refine_ls_R_factor_all 0.0714
_refine_ls_R_factor_gt 0.0616
_refine_ls_shift/su_max 0.009
_refine_ls_shift/su_mean 0.001
_refine_ls_structure_factor_coef Fsqd
_refine_ls_weighting_details 'calc w=1/[\s^2^(Fo^2^)+(0.0976P)^2^+23.0060P] where P=(Fo^2^+2Fc^2^)/3'
_refine_ls_weighting_scheme calc
_refine_ls_wR_factor_gt 0.1626
_refine_ls_wR_factor_ref 0.1697
_reflns_number_gt 8002
_reflns_number_total 9225
_reflns_threshold_expression >2sigma(I)
_cod_data_source_file C0DT01111H.TXT
_cod_data_source_block e:\traut\crystal\ah7\ah7abs\p21n
_cod_original_sg_symbol_H-M 'P 21/n'
_cod_database_code 7014744

loop_
_symmetry_equiv_pos_as_xyz
'x, y, z'
'-x+1/2, y+1/2, -z+1/2'
'-x, -y, -z'
'x-1/2, -y-1/2, z-1/2'

loop_
_atom_site_label
_atom_site_type_symbol
_atom_site_fract_x
_atom_site_fract_y
_atom_site_fract_z
_atom_site_U_iso_or_equiv
_atom_site_adp_type
_atom_site_occupancy
_atom_site_symmetry_multiplicity
_atom_site_calc_flag
_atom_site_refinement_flags
_atom_site_disorder_assembly
_atom_site_disorder_group
Si1 Si 0.5934(2) 0.26152(7) 0.88547(13) 0.0332(5) Uani 1 1 d . . .
Si2 Si 0.6499(3) 0.27368(9) 1.01397(14) 0.0402(5) Uani 1 1 d . . .
Si3 Si 0.3864(3) 0.30104(8) 0.85251(15) 0.0412(6) Uani 1 1 d . . .
Si4 Si 0.7821(3) 0.28057(9) 0.80612(17) 0.0472(6) Uani 1 1 d . . .
Si5 Si 0.7348(2) 0.05101(8) 0.70024(13) 0.0340(5) Uani 1 1 d . . .
Si6 Si 0.6360(3) 0.10538(10) 0.62279(16) 0.0481(6) Uani 1 1 d . . .
Si7 Si 0.6463(3) -0.01806(9) 0.66812(16) 0.0484(6) Uani 1 1 d . . .
Si8 Si 0.9855(3) 0.05023(10) 0.70134(17) 0.0473(6) Uani 1 1 d . . .
Si9 Si 0.6462(3) 0.09025(8) 1.05792(15) 0.0408(5) Uani 1 1 d . . .
Si10 Si 0.9748(3) 0.11393(8) 1.02118(16) 0.0403(5) Uani 1 1 d . . .
Te1 Te 0.49880(6) 0.185543(19) 0.86546(4) 0.04292(17) Uani 1 1 d . . .
Te2 Te 0.63175(7) 0.05554(2) 0.83232(4) 0.04481(18) Uani 1 1 d . . .
Bi1 Bi 0.75545(3) 0.135514(10) 0.876758(18) 0.03542(13) Uani 1 1 d . . .
C1 C 0.8413(12) 0.2602(4) 1.0364(7) 0.060(3) Uani 1 1 d . . .
H1A H 0.8583 0.2294 1.0263 0.072 Uiso 1 1 calc R . .
H1B H 0.8616 0.2663 1.0900 0.072 Uiso 1 1 calc R . .
H1C H 0.9042 0.2777 1.0047 0.072 Uiso 1 1 calc R . .
C2 C 0.5330(13) 0.2401(5) 1.0750(6) 0.065(3) Uani 1 1 d . . .
H2A H 0.5546 0.2462 1.1284 0.078 Uiso 1 1 calc R . .
H2B H 0.5503 0.2094 1.0646 0.078 Uiso 1 1 calc R . .
H2C H 0.4326 0.2470 1.0641 0.078 Uiso 1 1 calc R . .
C3 C 0.6192(13) 0.3324(4) 1.0369(7) 0.060(3) Uani 1 1 d . . .
H3A H 0.6827 0.3503 1.0063 0.071 Uiso 1 1 calc R . .
H3B H 0.6394 0.3374 1.0908 0.071 Uiso 1 1 calc R . .
H3C H 0.5195 0.3400 1.0254 0.071 Uiso 1 1 calc R . .
C4 C 0.2517(12) 0.2906(4) 0.9259(7) 0.062(3) Uani 1 1 d . . .
H4A H 0.1638 0.3064 0.9135 0.075 Uiso 1 1 calc R . .
H4B H 0.2887 0.3002 0.9753 0.075 Uiso 1 1 calc R . .
H4C H 0.2311 0.2595 0.9279 0.075 Uiso 1 1 calc R . .
C5 C 0.4254(14) 0.3608(3) 0.8480(8) 0.062(3) Uani 1 1 d . . .
H5A H 0.4621 0.3706 0.8972 0.074 Uiso 1 1 calc R . .
H5B H 0.3374 0.3765 0.8353 0.074 Uiso 1 1 calc R . .
H5C H 0.4970 0.3662 0.8090 0.074 Uiso 1 1 calc R . .
C6 C 0.3165(12) 0.2832(4) 0.7581(7) 0.057(3) Uani 1 1 d . . .
H6A H 0.2288 0.2991 0.7457 0.068 Uiso 1 1 calc R . .
H6B H 0.2957 0.2521 0.7596 0.068 Uiso 1 1 calc R . .
H6C H 0.3883 0.2889 0.7193 0.068 Uiso 1 1 calc R . .
C7 C 0.8609(15) 0.3328(4) 0.8456(10) 0.076(4) Uani 1 1 d . . .
H7A H 0.7880 0.3556 0.8442 0.091 Uiso 1 1 calc R . .
H7B H 0.9425 0.3416 0.8149 0.091 Uiso 1 1 calc R . .
H7C H 0.8927 0.3282 0.8981 0.091 Uiso 1 1 calc R . .
C8 C 0.7194(14) 0.2893(5) 0.7068(7) 0.082(5) Uani 1 1 d . . .
H8A H 0.8004 0.2980 0.6755 0.098 Uiso 1 1 calc R . .
H8B H 0.6466 0.3121 0.7058 0.098 Uiso 1 1 calc R . .
H8C H 0.6783 0.2624 0.6869 0.098 Uiso 1 1 calc R . .
C9 C 0.9256(10) 0.2395(3) 0.8063(7) 0.049(2) Uani 1 1 d . . .
H9A H 0.9613 0.2352 0.8582 0.058 Uiso 1 1 calc R . .
H9B H 1.0040 0.2493 0.7742 0.058 Uiso 1 1 calc R . .
H9C H 0.8877 0.2121 0.7865 0.058 Uiso 1 1 calc R . .
C10 C 0.7200(14) 0.1588(4) 0.6436(7) 0.062(3) Uani 1 1 d . . .
H10A H 0.7031 0.1666 0.6966 0.074 Uiso 1 1 calc R . .
H10B H 0.6780 0.1809 0.6102 0.074 Uiso 1 1 calc R . .
H10C H 0.8231 0.1571 0.6349 0.074 Uiso 1 1 calc R . .
C11 C 0.4421(13) 0.1107(5) 0.6407(11) 0.087(5) Uani 1 1 d . . .
H11A H 0.4015 0.1331 0.6076 0.105 Uiso 1 1 calc R . .
H11B H 0.4275 0.1187 0.6938 0.105 Uiso 1 1 calc R . .
H11C H 0.3946 0.0830 0.6303 0.105 Uiso 1 1 calc R . .
C12 C 0.667(2) 0.0908(5) 0.5212(7) 0.089(5) Uani 1 1 d . . .
H12A H 0.7703 0.0890 0.5122 0.107 Uiso 1 1 calc R . .
H12B H 0.6251 0.1130 0.4882 0.107 Uiso 1 1 calc R . .
H12C H 0.6229 0.0628 0.5101 0.107 Uiso 1 1 calc R . .
C13 C 0.4461(13) -0.0170(5) 0.6626(10) 0.081(4) Uani 1 1 d . . .
H13A H 0.4103 -0.0461 0.6515 0.098 Uiso 1 1 calc R . .
H13B H 0.4154 0.0028 0.6222 0.098 Uiso 1 1 calc R . .
H13C H 0.4080 -0.0071 0.7111 0.098 Uiso 1 1 calc R . .
C14 C 0.7206(19) -0.0376(5) 0.5745(9) 0.086(4) Uani 1 1 d . . .
H14A H 0.6902 -0.0180 0.5338 0.104 Uiso 1 1 calc R . .
H14B H 0.6847 -0.0668 0.5637 0.104 Uiso 1 1 calc R . .
H14C H 0.8252 -0.0382 0.5775 0.104 Uiso 1 1 calc R . .
C15 C 0.7029(18) -0.0567(4) 0.7457(8) 0.075(4) Uani 1 1 d . . .
H15A H 0.6664 -0.0857 0.7341 0.090 Uiso 1 1 calc R . .
H15B H 0.6642 -0.0469 0.7942 0.090 Uiso 1 1 calc R . .
H15C H 0.8075 -0.0575 0.7492 0.090 Uiso 1 1 calc R . .
C16 C 1.0650(12) 0.1017(5) 0.7406(9) 0.075(4) Uani 1 1 d . . .
H16A H 1.0314 0.1263 0.7103 0.091 Uiso 1 1 calc R . .
H16B H 1.1695 0.1001 0.7385 0.091 Uiso 1 1 calc R . .
H16C H 1.0355 0.1054 0.7933 0.091 Uiso 1 1 calc R . .
C17 C 1.0459(12) 0.0450(5) 0.6001(7) 0.064(3) Uani 1 1 d . . .
H17A H 1.1505 0.0439 0.5990 0.076 Uiso 1 1 calc R . .
H17B H 1.0120 0.0699 0.5708 0.076 Uiso 1 1 calc R . .
H17C H 1.0066 0.0184 0.5781 0.076 Uiso 1 1 calc R . .
C18 C 1.0528(14) 0.0044(5) 0.7602(9) 0.074(4) Uani 1 1 d . . .
H18C H 1.0131 -0.0228 0.7407 0.089 Uiso 1 1 calc R . .
H18B H 1.0233 0.0084 0.8129 0.089 Uiso 1 1 calc R . .
H18A H 1.1574 0.0033 0.7581 0.089 Uiso 1 1 calc R . .
C19 C 0.7782(9) 0.1250(3) 1.0063(4) 0.0312(16) Uani 1 1 d . . .
H19A H 0.7642 0.1545 1.0283 0.037 Uiso 1 1 calc R . .
C20 C 0.4581(11) 0.0961(4) 1.0238(7) 0.055(3) Uani 1 1 d . . .
H20A H 0.4517 0.0879 0.9703 0.066 Uiso 1 1 calc R . .
H20B H 0.4277 0.1262 1.0296 0.066 Uiso 1 1 calc R . .
H20C H 0.3960 0.0773 1.0536 0.066 Uiso 1 1 calc R . .
C21 C 0.6441(16) 0.1098(5) 1.1602(7) 0.072(4) Uani 1 1 d . . .
H21A H 0.6150 0.1402 1.1616 0.086 Uiso 1 1 calc R . .
H21B H 0.7400 0.1068 1.1826 0.086 Uiso 1 1 calc R . .
H21C H 0.5763 0.0924 1.1892 0.086 Uiso 1 1 calc R . .
C22 C 0.6930(13) 0.0318(3) 1.0537(7) 0.059(3) Uani 1 1 d . . .
H22A H 0.7876 0.0273 1.0768 0.071 Uiso 1 1 calc R . .
H22B H 0.6941 0.0223 1.0007 0.071 Uiso 1 1 calc R . .
H22C H 0.6218 0.0150 1.0815 0.071 Uiso 1 1 calc R . .
C23 C 1.0844(11) 0.1600(4) 0.9860(9) 0.065(3) Uani 1 1 d . . .
H23A H 1.0590 0.1863 1.0135 0.078 Uiso 1 1 calc R . .
H23B H 1.0657 0.1641 0.9317 0.078 Uiso 1 1 calc R . .
H23C H 1.1860 0.1536 0.9942 0.078 Uiso 1 1 calc R . .
C24 C 1.0293(13) 0.0640(3) 0.9694(8) 0.063(3) Uani 1 1 d . . .
H24A H 1.0100 0.0677 0.9150 0.075 Uiso 1 1 calc R . .
H24B H 0.9747 0.0393 0.9882 0.075 Uiso 1 1 calc R . .
H24C H 1.1316 0.0588 0.9777 0.075 Uiso 1 1 calc R . .
C25 C 1.0210(14) 0.1072(5) 1.1231(8) 0.070(4) Uani 1 1 d . . .
H25C H 1.1237 0.1016 1.1286 0.084 Uiso 1 1 calc R . .
H25B H 0.9671 0.0828 1.1438 0.084 Uiso 1 1 calc R . .
H25A H 0.9965 0.1337 1.1506 0.084 Uiso 1 1 calc R . .

loop_
_atom_site_aniso_label
_atom_site_aniso_U_11
_atom_site_aniso_U_22
_atom_site_aniso_U_33
_atom_site_aniso_U_23
_atom_site_aniso_U_13
_atom_site_aniso_U_12
Si1 0.0387(11) 0.0373(11) 0.0236(11) -0.0001(9) 0.0041(9) 0.0050(9)
Si2 0.0417(12) 0.0500(14) 0.0288(12) -0.0044(10) -0.0002(10) 0.0015(11)
Si3 0.0423(13) 0.0447(13) 0.0365(13) -0.0029(11) -0.0028(11) 0.0107(10)
Si4 0.0471(14) 0.0491(14) 0.0457(15) 0.0133(12) 0.0161(12) 0.0094(11)
Si5 0.0347(11) 0.0422(12) 0.0251(11) -0.0012(9) 0.0024(9) 0.0000(9)
Si6 0.0491(14) 0.0585(16) 0.0365(14) 0.0113(12) -0.0050(12) -0.0024(12)
Si7 0.0580(16) 0.0526(15) 0.0346(14) -0.0115(11) 0.0060(12) -0.0084(12)
Si8 0.0381(13) 0.0629(17) 0.0412(15) 0.0010(12) 0.0085(11) 0.0016(12)
Si9 0.0475(13) 0.0448(13) 0.0303(12) 0.0046(10) 0.0019(11) -0.0037(11)
Si10 0.0393(12) 0.0396(12) 0.0417(14) 0.0021(10) -0.0065(11) 0.0052(10)
Te1 0.0424(3) 0.0396(3) 0.0466(4) -0.0018(2) -0.0050(3) 0.0029(2)
Te2 0.0602(4) 0.0432(3) 0.0313(3) -0.0063(2) 0.0133(3) -0.0091(3)
Bi1 0.0425(2) 0.03512(19) 0.02866(19) 0.00131(12) 0.00307(13) 0.00280(12)
C1 0.056(6) 0.072(7) 0.052(7) -0.004(6) -0.014(5) 0.008(5)
C2 0.068(7) 0.095(9) 0.032(5) 0.004(6) 0.001(5) -0.004(6)
C3 0.063(7) 0.064(7) 0.051(6) -0.023(5) -0.011(5) 0.010(5)
C4 0.043(5) 0.088(8) 0.055(7) -0.006(6) 0.008(5) 0.009(5)
C5 0.073(7) 0.056(6) 0.056(7) 0.004(5) -0.013(6) 0.018(5)
C6 0.053(6) 0.070(7) 0.047(6) -0.002(5) -0.013(5) 0.008(5)
C7 0.077(8) 0.044(6) 0.108(12) 0.009(7) 0.031(8) 0.002(6)
C8 0.074(8) 0.125(12) 0.047(7) 0.034(7) 0.028(6) 0.046(8)
C9 0.041(5) 0.050(5) 0.055(6) 0.003(5) 0.019(4) 0.008(4)
C10 0.077(8) 0.056(6) 0.051(7) 0.008(5) 0.009(6) 0.001(5)
C11 0.050(7) 0.102(11) 0.110(13) 0.037(10) -0.006(7) 0.010(7)
C12 0.154(15) 0.085(9) 0.027(6) 0.006(6) -0.026(8) -0.008(9)
C13 0.053(7) 0.109(11) 0.082(10) -0.030(9) -0.001(7) -0.018(7)
C14 0.120(12) 0.080(9) 0.059(9) -0.024(7) 0.025(8) 0.006(8)
C15 0.112(11) 0.048(6) 0.063(8) 0.000(6) -0.010(8) -0.010(7)
C16 0.040(5) 0.113(11) 0.074(9) -0.020(8) 0.015(6) -0.017(6)
C17 0.054(6) 0.098(9) 0.039(6) -0.007(6) 0.022(5) -0.008(6)
C18 0.062(7) 0.093(9) 0.067(9) 0.014(7) 0.007(6) 0.017(7)
C19 0.043(4) 0.034(4) 0.016(3) 0.006(3) -0.005(3) -0.001(3)
C20 0.046(5) 0.064(6) 0.055(7) 0.013(5) 0.016(5) -0.006(5)
C21 0.086(9) 0.094(9) 0.035(6) 0.004(6) 0.011(6) -0.026(7)
C22 0.071(7) 0.050(6) 0.057(7) 0.007(5) -0.003(6) -0.009(5)
C23 0.034(5) 0.059(6) 0.103(11) 0.023(7) -0.007(6) 0.005(4)
C24 0.064(7) 0.048(6) 0.077(9) -0.011(6) 0.005(6) 0.018(5)
C25 0.065(7) 0.089(9) 0.056(7) 0.017(7) -0.026(6) -0.009(6)

loop_
_atom_type_symbol
_atom_type_description
_atom_type_scat_dispersion_real
_atom_type_scat_dispersion_imag
_atom_type_scat_source
C C 0.0033 0.0016 'International Tables Vol C Tables 4.2.6.8 and 6.1.1.4'
H H 0.0000 0.0000 'International Tables Vol C Tables 4.2.6.8 and 6.1.1.4'
Si Si 0.0817 0.0704 'International Tables Vol C Tables 4.2.6.8 and 6.1.1.4'
Te Te -0.5308 1.6751 'International Tables Vol C Tables 4.2.6.8 and 6.1.1.4'
Bi Bi -4.1077 10.2566 'International Tables Vol C Tables 4.2.6.8 and 6.1.1.4'

loop_
_geom_angle_atom_site_label_1
_geom_angle_atom_site_label_2
_geom_angle_atom_site_label_3
_geom_angle
_geom_angle_site_symmetry_1
_geom_angle_site_symmetry_3
_geom_angle_publ_flag
Si4 Si1 Si2 111.93(14) . . ?
Si4 Si1 Si3 110.18(13) . . ?
Si2 Si1 Si3 109.25(13) . . ?
Si4 Si1 Te1 114.49(12) . . ?
Si2 Si1 Te1 110.90(11) . . ?
Si3 Si1 Te1 99.33(11) . . ?
C2 Si2 C1 108.6(6) . . ?
C2 Si2 C3 108.8(6) . . ?
C1 Si2 C3 108.5(5) . . ?
C2 Si2 Si1 110.0(4) . . ?
C1 Si2 Si1 111.8(4) . . ?
C3 Si2 Si1 109.1(4) . . ?
C4 Si3 C6 109.8(6) . . ?
C4 Si3 C5 109.6(6) . . ?
C6 Si3 C5 108.5(6) . . ?
C4 Si3 Si1 107.5(4) . . ?
C6 Si3 Si1 110.2(4) . . ?
C5 Si3 Si1 111.1(4) . . ?
C9 Si4 C8 108.8(6) . . ?
C9 Si4 C7 107.8(6) . . ?
C8 Si4 C7 109.8(8) . . ?
C9 Si4 Si1 112.3(3) . . ?
C8 Si4 Si1 111.6(5) . . ?
C7 Si4 Si1 106.6(5) . . ?
Si8 Si5 Si6 113.49(14) . . ?
Si8 Si5 Si7 109.93(14) . . ?
Si6 Si5 Si7 111.97(14) . . ?
Si8 Si5 Te2 112.57(12) . . ?
Si6 Si5 Te2 110.11(12) . . ?
Si7 Si5 Te2 97.74(11) . . ?
C11 Si6 C10 107.4(7) . . ?
C11 Si6 C12 110.4(8) . . ?
C10 Si6 C12 109.3(6) . . ?
C11 Si6 Si5 110.1(5) . . ?
C10 Si6 Si5 111.0(4) . . ?
C12 Si6 Si5 108.6(5) . . ?
C13 Si7 C15 108.7(8) . . ?
C13 Si7 C14 109.6(7) . . ?
C15 Si7 C14 109.1(7) . . ?
C13 Si7 Si5 110.1(5) . . ?
C15 Si7 Si5 107.7(4) . . ?
C14 Si7 Si5 111.5(5) . . ?
C18 Si8 C16 108.0(7) . . ?
C18 Si8 C17 111.0(7) . . ?
C16 Si8 C17 107.4(6) . . ?
C18 Si8 Si5 110.1(5) . . ?
C16 Si8 Si5 112.6(4) . . ?
C17 Si8 Si5 107.7(4) . . ?
C20 Si9 C22 107.6(5) . . ?
C20 Si9 C19 114.3(4) . . ?
C22 Si9 C19 112.3(5) . . ?
C20 Si9 C21 104.8(6) . . ?
C22 Si9 C21 110.5(6) . . ?
C19 Si9 C21 106.9(5) . . ?
C25 Si10 C23 106.6(6) . . ?
C25 Si10 C24 108.7(7) . . ?
C23 Si10 C24 108.3(6) . . ?
C25 Si10 C19 111.7(5) . . ?
C23 Si10 C19 110.7(4) . . ?
C24 Si10 C19 110.7(5) . . ?
Si1 Te1 Bi1 101.56(6) . . ?
Si5 Te2 Bi1 98.27(6) . . ?
C19 Bi1 Te2 100.6(2) . . ?
C19 Bi1 Te1 102.2(2) . . ?
Te2 Bi1 Te1 96.49(3) . . ?
Si9 C19 Si10 118.3(4) . . ?
Si9 C19 Bi1 120.3(4) . . ?
Si10 C19 Bi1 103.9(4) . . ?

loop_
_geom_bond_atom_site_label_1
_geom_bond_atom_site_label_2
_geom_bond_distance
_geom_bond_site_symmetry_2
_geom_bond_publ_flag
Si1 Si4 2.342(4) . ?
Si1 Si2 2.352(3) . ?
Si1 Si3 2.357(3) . ?
Si1 Te1 2.535(2) . ?
Si2 C2 1.861(13) . ?
Si2 C1 1.877(11) . ?
Si2 C3 1.883(11) . ?
Si3 C4 1.846(12) . ?
Si3 C6 1.867(11) . ?
Si3 C5 1.885(12) . ?
Si4 C9 1.849(9) . ?
Si4 C8 1.861(13) . ?
Si4 C7 1.905(14) . ?
Si5 Si8 2.346(4) . ?
Si5 Si6 2.349(4) . ?
Si5 Si7 2.358(4) . ?
Si5 Te2 2.536(3) . ?
Si6 C11 1.853(13) . ?
Si6 C10 1.865(12) . ?
Si6 C12 1.875(14) . ?
Si7 C13 1.874(13) . ?
Si7 C15 1.889(13) . ?
Si7 C14 1.899(14) . ?
Si8 C18 1.864(13) . ?
Si8 C16 1.885(14) . ?
Si8 C17 1.886(11) . ?
Si9 C20 1.861(11) . ?
Si9 C22 1.863(11) . ?
Si9 C19 1.881(9) . ?
Si9 C21 1.904(13) . ?
Si10 C25 1.856(12) . ?
Si10 C23 1.865(12) . ?
Si10 C24 1.869(11) . ?
Si10 C19 1.887(9) . ?
Te1 Bi1 2.8617(8) . ?
Te2 Bi1 2.8378(8) . ?
Bi1 C19 2.316(7) . ?

loop_
_geom_torsion_atom_site_label_1
_geom_torsion_atom_site_label_2
_geom_torsion_atom_site_label_3
_geom_torsion_atom_site_label_4
_geom_torsion
_geom_torsion_site_symmetry_1
_geom_torsion_site_symmetry_2
_geom_torsion_site_symmetry_3
_geom_torsion_site_symmetry_4
_geom_torsion_publ_flag
Si4 Si1 Si2 C2 -158.5(5) . . . . ?
Si3 Si1 Si2 C2 79.2(5) . . . . ?
Te1 Si1 Si2 C2 -29.3(5) . . . . ?
Si4 Si1 Si2 C1 -37.8(5) . . . . ?
Si3 Si1 Si2 C1 -160.1(5) . . . . ?
Te1 Si1 Si2 C1 91.4(5) . . . . ?
Si4 Si1 Si2 C3 82.2(5) . . . . ?
Si3 Si1 Si2 C3 -40.1(5) . . . . ?
Te1 Si1 Si2 C3 -148.6(4) . . . . ?
Si4 Si1 Si3 C4 -171.6(5) . . . . ?
Si2 Si1 Si3 C4 -48.2(5) . . . . ?
Te1 Si1 Si3 C4 67.9(5) . . . . ?
Si4 Si1 Si3 C6 68.7(5) . . . . ?
Si2 Si1 Si3 C6 -167.9(5) . . . . ?
Te1 Si1 Si3 C6 -51.8(5) . . . . ?
Si4 Si1 Si3 C5 -51.6(5) . . . . ?
Si2 Si1 Si3 C5 71.8(5) . . . . ?
Te1 Si1 Si3 C5 -172.1(5) . . . . ?
Si2 Si1 Si4 C9 77.4(4) . . . . ?
Si3 Si1 Si4 C9 -160.9(4) . . . . ?
Te1 Si1 Si4 C9 -49.9(4) . . . . ?
Si2 Si1 Si4 C8 -160.3(6) . . . . ?
Si3 Si1 Si4 C8 -38.5(6) . . . . ?
Te1 Si1 Si4 C8 72.4(6) . . . . ?
Si2 Si1 Si4 C7 -40.4(5) . . . . ?
Si3 Si1 Si4 C7 81.4(5) . . . . ?
Te1 Si1 Si4 C7 -167.7(5) . . . . ?
Si8 Si5 Si6 C11 -168.4(7) . . . . ?
Si7 Si5 Si6 C11 66.4(7) . . . . ?
Te2 Si5 Si6 C11 -41.2(7) . . . . ?
Si8 Si5 Si6 C10 -49.7(5) . . . . ?
Si7 Si5 Si6 C10 -174.8(4) . . . . ?
Te2 Si5 Si6 C10 77.6(5) . . . . ?
Si8 Si5 Si6 C12 70.6(6) . . . . ?
Si7 Si5 Si6 C12 -54.6(6) . . . . ?
Te2 Si5 Si6 C12 -162.2(6) . . . . ?
Si8 Si5 Si7 C13 -177.3(6) . . . . ?
Si6 Si5 Si7 C13 -50.2(6) . . . . ?
Te2 Si5 Si7 C13 65.2(6) . . . . ?
Si8 Si5 Si7 C15 64.3(6) . . . . ?
Si6 Si5 Si7 C15 -168.6(6) . . . . ?
Te2 Si5 Si7 C15 -53.2(6) . . . . ?
Si8 Si5 Si7 C14 -55.3(6) . . . . ?
Si6 Si5 Si7 C14 71.8(6) . . . . ?
Te2 Si5 Si7 C14 -172.8(6) . . . . ?
Si6 Si5 Si8 C18 -177.1(5) . . . . ?
Si7 Si5 Si8 C18 -50.8(6) . . . . ?
Te2 Si5 Si8 C18 57.0(6) . . . . ?
Si6 Si5 Si8 C16 62.3(6) . . . . ?
Si7 Si5 Si8 C16 -171.4(6) . . . . ?
Te2 Si5 Si8 C16 -63.6(6) . . . . ?
Si6 Si5 Si8 C17 -55.9(5) . . . . ?
Si7 Si5 Si8 C17 70.4(5) . . . . ?
Te2 Si5 Si8 C17 178.2(5) . . . . ?
Si4 Si1 Te1 Bi1 52.45(12) . . . . ?
Si2 Si1 Te1 Bi1 -75.37(11) . . . . ?
Si3 Si1 Te1 Bi1 169.77(9) . . . . ?
Si8 Si5 Te2 Bi1 60.28(12) . . . . ?
Si6 Si5 Te2 Bi1 -67.45(11) . . . . ?
Si7 Si5 Te2 Bi1 175.69(10) . . . . ?
Si5 Te2 Bi1 C19 -149.9(2) . . . . ?
Si5 Te2 Bi1 Te1 106.38(6) . . . . ?
Si1 Te1 Bi1 C19 85.3(2) . . . . ?
Si1 Te1 Bi1 Te2 -172.36(6) . . . . ?
C20 Si9 C19 Si10 -167.6(5) . . . . ?
C22 Si9 C19 Si10 -44.6(7) . . . . ?
C21 Si9 C19 Si10 76.9(7) . . . . ?
C20 Si9 C19 Bi1 -38.5(7) . . . . ?
C22 Si9 C19 Bi1 84.5(6) . . . . ?
C21 Si9 C19 Bi1 -154.0(6) . . . . ?
C25 Si10 C19 Si9 -46.7(7) . . . . ?
C23 Si10 C19 Si9 -165.3(6) . . . . ?
C24 Si10 C19 Si9 74.6(7) . . . . ?
C25 Si10 C19 Bi1 177.0(5) . . . . ?
C23 Si10 C19 Bi1 58.4(6) . . . . ?
C24 Si10 C19 Bi1 -61.7(6) . . . . ?
Te2 Bi1 C19 Si9 -31.3(5) . . . . ?
Te1 Bi1 C19 Si9 67.8(5) . . . . ?
Te2 Bi1 C19 Si10 103.9(3) . . . . ?
Te1 Bi1 C19 Si10 -157.0(3) . . . . ?

loop_
_cod_related_entry_id
_cod_related_entry_database
_cod_related_entry_code
1 ChemSpider 30652781
